data_4122034
loop_
_publ_author_name
'Fracaroli, Alejandro M.'
'Furukawa, Hiroyasu'
'Suzuki, Mitsuharu'
'Dodd, Matthew'
'Okajima, Satoshi'
'G\'andara, Felipe'
'Reimer, Jeffrey A.'
'Yaghi, Omar M.'

_publ_section_title
;
 Metal-organic frameworks with precisely designed interior for carbon
 dioxide capture in the presence of water.
;
_journal_issue 25
_journal_name_full 'Journal of the American Chemical Society'
_journal_page_first 8863
_journal_page_last 8866
_journal_paper_doi 10.1021/ja503296c
_journal_volume 136
_journal_year 2014
_chemical_formula_moiety 'C20 H15 N O6, 2(C2 H6 O S)'
_chemical_formula_sum 'C24 H27 N O8 S2'
_chemical_formula_weight 521.58
_chemical_name_systematic
;
 ?
;
_space_group_crystal_system triclinic
_space_group_IT_number 2
_space_group_name_Hall '-P 1'
_space_group_name_H-M_alt 'P -1'
_symmetry_space_group_name_Hall '-P 1'
_symmetry_space_group_name_H-M 'P -1'
_atom_sites_solution_hydrogens mixed
_atom_sites_solution_primary direct
_audit_creation_date 2013-12-05
_audit_creation_method
;
Olex2 1.2
(compiled 2013.11.15 svn.r2834 for OlexSys, GUI svn.r4720)
;
_cell_angle_alpha 100.8525(15)
_cell_angle_beta 95.5763(18)
_cell_angle_gamma 110.9964(16)
_cell_formula_units_Z 2
_cell_length_a 7.9219(4)
_cell_length_b 10.4568(6)
_cell_length_c 16.3932(8)
_cell_measurement_reflns_used 9845
_cell_measurement_temperature 150(2)
_cell_measurement_theta_max 27.41
_cell_measurement_theta_min 2.76
_cell_volume 1224.90(11)
_computing_molecular_graphics 'Olex2 (Dolomanov et al., 2009)'
_computing_publication_material 'Olex2 (Dolomanov et al., 2009)'
_computing_structure_refinement 'XL (Sheldrick, 2008)'
_computing_structure_solution 'ShelXS-2013 (Sheldrick, 2008)'
_diffrn_ambient_temperature 150.15
_diffrn_measured_fraction_theta_full 0.999
_diffrn_measured_fraction_theta_max 0.988
_diffrn_measurement_device_type 'Bruker Photon-100 CMOS'
_diffrn_measurement_method '\f and \w scans'
_diffrn_radiation_type MoK\a
_diffrn_radiation_wavelength 0.71073
_diffrn_reflns_av_R_equivalents 0.0348
_diffrn_reflns_av_unetI/netI 0.0204
_diffrn_reflns_Laue_measured_fraction_full 0.999
_diffrn_reflns_Laue_measured_fraction_max 0.988
_diffrn_reflns_limit_h_max 9
_diffrn_reflns_limit_h_min -10
_diffrn_reflns_limit_k_max 13
_diffrn_reflns_limit_k_min -12
_diffrn_reflns_limit_l_max 20
_diffrn_reflns_limit_l_min -21
_diffrn_reflns_number 43051
_diffrn_reflns_point_group_measured_fraction_full 0.999
_diffrn_reflns_point_group_measured_fraction_max 0.988
_diffrn_reflns_theta_full 25.242
_diffrn_reflns_theta_max 27.532
_diffrn_reflns_theta_min 2.224
_diffrn_standards_number 0
_exptl_absorpt_coefficient_mu 0.267
_exptl_absorpt_correction_T_max 1.0000
_exptl_absorpt_correction_T_min 0.9707
_exptl_absorpt_correction_type multi-scan
_exptl_absorpt_process_details
;
SADABS-2012/1 (Bruker,2012) was used for absorption correction.
wR2(int) was 0.0619 before and 0.0452 after correction.
The Ratio of minimum to maximum transmission is 0.9707.
The \l/2 correction factor is 0.0015.
;
_exptl_crystal_density_diffrn 1.414
_exptl_crystal_F_000 548
_refine_diff_density_max 0.526
_refine_diff_density_min -0.329
_refine_diff_density_rms 0.061
_refine_ls_extinction_method none
_refine_ls_goodness_of_fit_ref 1.057
_refine_ls_hydrogen_treatment mixed
_refine_ls_matrix_type full
_refine_ls_number_parameters 423
_refine_ls_number_reflns 5580
_refine_ls_number_restraints 0
_refine_ls_restrained_S_all 1.057
_refine_ls_R_factor_all 0.0521
_refine_ls_R_factor_gt 0.0406
_refine_ls_shift/su_max 0.024
_refine_ls_shift/su_mean 0.001
_refine_ls_structure_factor_coef Fsqd
_refine_ls_weighting_details 'w=1/[\s^2^(Fo^2^)+(0.0520P)^2^+0.7340P] where P=(Fo^2^+2Fc^2^)/3'
_refine_ls_weighting_scheme calc
_refine_ls_wR_factor_gt 0.1004
_refine_ls_wR_factor_ref 0.1091
_reflns_Friedel_coverage 0.000
_reflns_number_gt 4679
_reflns_number_total 5580
_reflns_threshold_expression 'I > 2\s(I)'
_cod_data_source_file ja503296c_si_002.cif
_cod_data_source_block '_Organic_linker_5b_(-NH2)'
_cod_depositor_comments 'Adding full bibliography for 4122033--4122034.cif.'
_cod_database_code 4122034
_shelxl_version_number 2013-4
_shelx_space_group_comment
;
The symmetry employed for this shelxl refinement is uniquely defined
by the following loop, which should always be used as a source of
symmetry information in preference to the above space-group names.
They are only intended as comments.
;
_olex2_refinement_description
;
1. Fixed Uiso
 At 1.5 times of:
  All C(H,H,H) groups
2. Uiso/Uaniso restraints and constraints
Uanis(O2) = Uanis(O9)
Uanis(C5) = Uanis(C14)
Uanis(C2) = Uanis(C1)
3. Others
 Sof(S3)=Sof(O9)=Sof(C14)=Sof(H14A)=Sof(H14B)=Sof(H14C)=Sof(C1)=Sof(H1A)=
 Sof(H1B)=Sof(H1C)=1-FVAR(1)
 Sof(S2)=Sof(O2)=Sof(C2)=Sof(H2A)=Sof(H2B)=Sof(H2C)=Sof(C5)=Sof(H5A)=Sof(H5B)=
 Sof(H5C)=FVAR(1)
4.a Idealised Me refined as rotating group:
 C2(H2A,H2B,H2C), C5(H5A,H5B,H5C), C14(H14A,H14B,H14C), C1(H1A,H1B,H1C)
;

loop_
_space_group_symop_operation_xyz
'x, y, z'
'-x, -y, -z'

loop_
_atom_site_label
_atom_site_type_symbol
_atom_site_fract_x
_atom_site_fract_y
_atom_site_fract_z
_atom_site_U_iso_or_equiv
_atom_site_adp_type
_atom_site_occupancy
_atom_site_site_symmetry_order
_atom_site_calc_flag
_atom_site_refinement_flags_posn
_atom_site_refinement_flags_occupancy
_atom_site_disorder_assembly
_atom_site_disorder_group
O3 O 0.57364(18) 0.27378(12) 0.46779(8) 0.0309(3) Uani 1 1 d . . . .
O4 O 0.80112(18) 0.43266(14) 0.56902(8) 0.0318(3) Uani 1 1 d . . . .
O5 O 0.4462(2) 0.35534(13) 0.34436(9) 0.0387(3) Uani 1 1 d . . . .
O6 O 0.6449(2) 1.18267(14) -0.01875(8) 0.0362(3) Uani 1 1 d . . . .
N7 N 0.7008(2) 1.00020(16) 0.45894(9) 0.0258(3) Uani 1 1 d . . . .
O8 O 0.7282(2) 1.44295(13) -0.02058(8) 0.0410(4) Uani 1 1 d . . . .
O10 O 0.8457(2) 1.60940(13) 0.09943(8) 0.0429(4) Uani 1 1 d . . . .
C11 C 0.7349(2) 0.82326(17) 0.24780(10) 0.0226(3) Uani 1 1 d . . . .
C12 C 0.7197(2) 0.97510(16) 0.37460(10) 0.0202(3) Uani 1 1 d . . . .
C13 C 0.8262(2) 0.65009(17) 0.49106(10) 0.0240(3) Uani 1 1 d . . . .
C15 C 0.7514(2) 0.92703(17) 0.20376(10) 0.0231(3) Uani 1 1 d . . . .
C16 C 0.6855(2) 0.39647(17) 0.49809(11) 0.0248(3) Uani 1 1 d . . . .
C17 C 0.7124(2) 0.73143(16) 0.37756(10) 0.0207(3) Uani 1 1 d . . . .
C18 C 0.5851(2) 0.59518(17) 0.34298(11) 0.0261(4) Uani 1 1 d . . . .
C19 C 0.7527(2) 1.05771(16) 0.24497(10) 0.0221(3) Uani 1 1 d . . . .
C20 C 0.7089(2) 1.22930(17) 0.06530(10) 0.0253(3) Uani 1 1 d . . . .
C21 C 0.8346(2) 0.75839(17) 0.45280(10) 0.0232(3) Uani 1 1 d . . . .
C22 C 0.7223(2) 0.84481(16) 0.33299(10) 0.0204(3) Uani 1 1 d . . . .
C23 C 0.5760(2) 0.48528(17) 0.38141(11) 0.0255(3) Uani 1 1 d . . . .
C25 C 0.7367(2) 1.07966(16) 0.32986(10) 0.0217(3) Uani 1 1 d . . . .
C26 C 0.6974(2) 0.51237(17) 0.45669(10) 0.0226(3) Uani 1 1 d . . . .
C27 C 0.7014(2) 1.12913(17) 0.11140(10) 0.0248(3) Uani 1 1 d . . . .
C28 C 0.8345(3) 1.41179(18) 0.19398(11) 0.0357(4) Uani 1 1 d . . . .
C29 C 0.7623(2) 1.16808(17) 0.19804(10) 0.0246(3) Uani 1 1 d . . . .
C30 C 0.7767(3) 1.37305(17) 0.10629(11) 0.0277(4) Uani 1 1 d . . . .
C31 C 0.7815(3) 1.47741(18) 0.05623(11) 0.0304(4) Uani 1 1 d . . . .
C33 C 0.8291(3) 1.31232(19) 0.23942(11) 0.0358(4) Uani 1 1 d . . . .
S1 S 1.15271(6) 0.80418(4) 0.30090(3) 0.02445(11) Uani 1 1 d . . . .
S2 S 0.71622(10) 1.75179(7) -0.06373(4) 0.0389(2) Uani 0.860(2) 1 d . P A 1
O1 O 1.28196(18) 0.77900(14) 0.36427(9) 0.0358(3) Uani 1 1 d . . . .
C3 C 1.2058(3) 0.98945(19) 0.33101(13) 0.0322(4) Uani 1 1 d . . . .
C4 C 1.2512(3) 0.8023(2) 0.20765(13) 0.0371(4) Uani 1 1 d . . . .
O2 O 0.8717(3) 1.78662(19) 0.00923(12) 0.0463(6) Uani 0.860(2) 1 d . P A 1
C2 C 0.7750(19) 1.9064(11) -0.1035(8) 0.0553(14) Uani 0.860(2) 1 d . P A 1
H2A H 0.7799 1.9859 -0.0594 0.083 Uiso 0.860(2) 1 calc GR P A 1
H2B H 0.6821 1.8907 -0.1524 0.083 Uiso 0.860(2) 1 calc GR P A 1
H2C H 0.8954 1.9276 -0.1206 0.083 Uiso 0.860(2) 1 calc GR P A 1
C5 C 0.7688(6) 1.6507(3) -0.14986(18) 0.0647(11) Uani 0.860(2) 1 d . P A 1
H5A H 0.8969 1.6991 -0.1552 0.097 Uiso 0.860(2) 1 calc GR P A 1
H5B H 0.6875 1.6396 -0.2020 0.097 Uiso 0.860(2) 1 calc GR P A 1
H5C H 0.7509 1.5576 -0.1399 0.097 Uiso 0.860(2) 1 calc GR P A 1
S3 S 0.8470(7) 1.7732(5) -0.0703(3) 0.0450(16) Uani 0.140(2) 1 d . P A 2
O9 O 0.778(2) 1.7655(14) 0.0074(9) 0.0463(6) Uani 0.140(2) 1 d . P A 2
C14 C 0.661(4) 1.633(2) -0.1413(13) 0.0647(11) Uani 0.140(2) 1 d . P A 2
H14A H 0.6331 1.5471 -0.1207 0.097 Uiso 0.140(2) 1 calc GR P A 2
H14B H 0.6947 1.6174 -0.1972 0.097 Uiso 0.140(2) 1 calc GR P A 2
H14C H 0.5528 1.6579 -0.1452 0.097 Uiso 0.140(2) 1 calc GR P A 2
C1 C 0.787(12) 1.926(8) -0.094(6) 0.0553(14) Uani 0.140(2) 1 d . P A 2
H1A H 0.7501 1.9092 -0.1555 0.083 Uiso 0.140(2) 1 calc GR P A 2
H1B H 0.8941 2.0143 -0.0735 0.083 Uiso 0.140(2) 1 calc GR P A 2
H1C H 0.6848 1.9312 -0.0664 0.083 Uiso 0.140(2) 1 calc GR P A 2
H25 H 0.733(2) 1.1730(17) 0.3615(10) 0.007(4) Uiso 1 1 d . . . .
H13 H 0.908(3) 0.667(2) 0.5431(12) 0.025(5) Uiso 1 1 d . . . .
H11 H 0.735(3) 0.734(2) 0.2188(12) 0.026(5) Uiso 1 1 d . . . .
H27 H 0.650(3) 1.034(2) 0.0818(12) 0.029(5) Uiso 1 1 d . . . .
H15 H 0.768(3) 0.911(2) 0.1471(13) 0.027(5) Uiso 1 1 d . . . .
H21 H 0.926(3) 0.853(2) 0.4781(12) 0.030(5) Uiso 1 1 d . . . .
H28 H 0.877(3) 1.506(3) 0.2221(14) 0.043(6) Uiso 1 1 d . . . .
H3A H 1.333(3) 1.035(3) 0.3361(14) 0.044(6) Uiso 1 1 d . . . .
H33 H 0.874(3) 1.343(2) 0.2990(15) 0.044(6) Uiso 1 1 d . . . .
H3B H 1.135(3) 1.013(2) 0.2880(15) 0.044(6) Uiso 1 1 d . . . .
H18 H 0.499(3) 0.573(2) 0.2931(14) 0.036(5) Uiso 1 1 d . . . .
H6 H 0.659(4) 1.251(3) -0.0356(16) 0.053(7) Uiso 1 1 d . . . .
H4 H 0.785(4) 0.366(3) 0.5912(16) 0.054(7) Uiso 1 1 d . . . .
H7A H 0.675(3) 1.080(2) 0.4762(14) 0.038(6) Uiso 1 1 d . . . .
H5 H 0.456(4) 0.304(3) 0.3789(17) 0.058(8) Uiso 1 1 d . . . .
H4A H 1.179(3) 0.828(2) 0.1663(15) 0.042(6) Uiso 1 1 d . . . .
H4B H 1.381(3) 0.866(3) 0.2213(14) 0.044(6) Uiso 1 1 d . . . .
H4C H 1.234(4) 0.708(3) 0.1878(16) 0.056(7) Uiso 1 1 d . . . .
H3C H 1.168(3) 1.009(3) 0.3848(16) 0.051(7) Uiso 1 1 d . . . .
H7B H 0.627(3) 0.919(3) 0.4749(14) 0.041(6) Uiso 1 1 d . . . .
H10 H 0.844(4) 1.672(4) 0.061(2) 0.086(10) Uiso 1 1 d . . . .

loop_
_atom_site_aniso_label
_atom_site_aniso_U_11
_atom_site_aniso_U_22
_atom_site_aniso_U_33
_atom_site_aniso_U_23
_atom_site_aniso_U_13
_atom_site_aniso_U_12
O3 0.0420(7) 0.0201(6) 0.0305(6) 0.0087(5) 0.0036(5) 0.0111(5)
O4 0.0375(7) 0.0267(6) 0.0326(7) 0.0152(5) 0.0003(5) 0.0115(5)
O5 0.0505(9) 0.0179(6) 0.0341(7) 0.0082(5) -0.0109(6) 0.0012(6)
O6 0.0605(9) 0.0216(6) 0.0189(6) 0.0039(5) -0.0058(6) 0.0107(6)
N7 0.0347(8) 0.0227(7) 0.0204(7) 0.0059(6) 0.0071(6) 0.0106(6)
O8 0.0710(10) 0.0237(6) 0.0228(6) 0.0075(5) -0.0012(6) 0.0133(6)
O10 0.0800(11) 0.0193(6) 0.0245(6) 0.0064(5) 0.0020(7) 0.0148(7)
C11 0.0263(8) 0.0192(7) 0.0223(8) 0.0042(6) 0.0034(6) 0.0096(6)
C12 0.0197(7) 0.0194(7) 0.0187(7) 0.0043(6) 0.0019(6) 0.0048(6)
C13 0.0234(8) 0.0249(8) 0.0238(8) 0.0082(6) 0.0015(6) 0.0090(7)
C15 0.0285(9) 0.0228(8) 0.0187(7) 0.0058(6) 0.0056(6) 0.0097(7)
C16 0.0293(9) 0.0233(8) 0.0259(8) 0.0086(6) 0.0070(7) 0.0131(7)
C17 0.0242(8) 0.0204(7) 0.0199(7) 0.0071(6) 0.0062(6) 0.0095(6)
C18 0.0320(9) 0.0214(8) 0.0217(8) 0.0056(6) -0.0020(7) 0.0080(7)
C19 0.0251(8) 0.0180(7) 0.0210(7) 0.0062(6) 0.0022(6) 0.0052(6)
C20 0.0323(9) 0.0216(8) 0.0193(8) 0.0046(6) 0.0011(6) 0.0085(7)
C21 0.0227(8) 0.0202(8) 0.0246(8) 0.0062(6) 0.0032(6) 0.0057(6)
C22 0.0204(8) 0.0181(7) 0.0223(7) 0.0071(6) 0.0031(6) 0.0059(6)
C23 0.0305(9) 0.0184(7) 0.0250(8) 0.0050(6) 0.0032(7) 0.0070(7)
C25 0.0251(8) 0.0172(7) 0.0205(7) 0.0038(6) 0.0026(6) 0.0062(6)
C26 0.0265(8) 0.0207(7) 0.0236(8) 0.0083(6) 0.0064(6) 0.0106(6)
C27 0.0310(9) 0.0173(7) 0.0221(8) 0.0035(6) 0.0014(7) 0.0062(7)
C28 0.0583(13) 0.0162(8) 0.0241(9) 0.0035(7) 0.0002(8) 0.0073(8)
C29 0.0311(9) 0.0198(7) 0.0214(8) 0.0070(6) 0.0036(6) 0.0071(7)
C30 0.0393(10) 0.0190(8) 0.0225(8) 0.0066(6) 0.0025(7) 0.0087(7)
C31 0.0445(11) 0.0209(8) 0.0234(8) 0.0064(7) 0.0044(7) 0.0098(7)
C33 0.0587(13) 0.0213(8) 0.0195(8) 0.0050(7) -0.0005(8) 0.0082(8)
S1 0.0258(2) 0.0217(2) 0.0260(2) 0.00926(16) 0.00316(16) 0.00794(16)
S2 0.0360(5) 0.0460(4) 0.0505(4) 0.0313(3) 0.0191(3) 0.0214(3)
O1 0.0348(7) 0.0341(7) 0.0414(7) 0.0205(6) 0.0013(6) 0.0122(6)
C3 0.0383(11) 0.0240(8) 0.0329(10) 0.0067(7) 0.0020(8) 0.0116(8)
C4 0.0428(12) 0.0383(11) 0.0297(10) 0.0071(8) 0.0102(8) 0.0147(9)
O2 0.0739(15) 0.0227(8) 0.0276(8) 0.0095(6) -0.0077(11) 0.0040(10)
C2 0.099(3) 0.037(4) 0.046(4) 0.021(3) 0.017(2) 0.039(3)
C5 0.127(3) 0.0372(14) 0.0284(13) 0.0053(10) -0.0023(19) 0.035(2)
S3 0.047(3) 0.051(2) 0.046(2) 0.0196(18) 0.0065(18) 0.027(2)
O9 0.0739(15) 0.0227(8) 0.0276(8) 0.0095(6) -0.0077(11) 0.0040(10)
C14 0.127(3) 0.0372(14) 0.0284(13) 0.0053(10) -0.0023(19) 0.035(2)
C1 0.099(3) 0.037(4) 0.046(4) 0.021(3) 0.017(2) 0.039(3)

loop_
_atom_type_symbol
_atom_type_description
_atom_type_scat_dispersion_real
_atom_type_scat_dispersion_imag
_atom_type_scat_source
C C 0.0033 0.0016 'International Tables Vol C Tables 4.2.6.8 and 6.1.1.4'
H H 0.0000 0.0000 'International Tables Vol C Tables 4.2.6.8 and 6.1.1.4'
N N 0.0061 0.0033 'International Tables Vol C Tables 4.2.6.8 and 6.1.1.4'
O O 0.0106 0.0060 'International Tables Vol C Tables 4.2.6.8 and 6.1.1.4'
S S 0.1246 0.1234 'International Tables Vol C Tables 4.2.6.8 and 6.1.1.4'

loop_
_geom_angle_atom_site_label_1
_geom_angle_atom_site_label_2
_geom_angle_atom_site_label_3
_geom_angle
C15 C11 C22 122.16(15)
N7 C12 C22 120.71(14)
N7 C12 C25 120.09(14)
C25 C12 C22 119.20(14)
C21 C13 C26 121.37(15)
C11 C15 C19 119.83(15)
O3 C16 O4 122.54(15)
O3 C16 C26 122.30(15)
O4 C16 C26 115.16(15)
C18 C17 C21 119.00(14)
C18 C17 C22 119.68(14)
C21 C17 C22 121.28(14)
C17 C18 C23 121.30(15)
C15 C19 C29 120.68(14)
C25 C19 C15 118.56(14)
C25 C19 C29 120.70(14)
O6 C20 C27 117.71(14)
O6 C20 C30 122.08(15)
C27 C20 C30 120.19(15)
C13 C21 C17 119.94(15)
C11 C22 C12 118.39(14)
C11 C22 C17 119.61(14)
C12 C22 C17 122.00(14)
O5 C23 C18 117.84(15)
O5 C23 C26 122.48(15)
C18 C23 C26 119.67(15)
C19 C25 C12 121.81(14)
C13 C26 C16 121.68(15)
C13 C26 C23 118.71(14)
C23 C26 C16 119.61(15)
C29 C27 C20 121.32(15)
C33 C28 C30 121.32(16)
C27 C29 C19 119.65(14)
C27 C29 C33 118.56(15)
C33 C29 C19 121.78(15)
C20 C30 C31 119.27(15)
C28 C30 C20 118.35(15)
C28 C30 C31 122.37(15)
O8 C31 O10 122.32(16)
O8 C31 C30 122.25(15)
O10 C31 C30 115.43(15)
C28 C33 C29 120.24(16)
O1 S1 C3 104.68(9)
O1 S1 C4 105.09(10)
C4 S1 C3 97.56(10)
O2 S2 C2 104.7(4)
O2 S2 C5 104.90(17)
C5 S2 C2 94.9(4)
O9 S3 C14 99.7(11)
O9 S3 C1 99(3)
C14 S3 C1 98(3)

loop_
_geom_bond_atom_site_label_1
_geom_bond_atom_site_label_2
_geom_bond_distance
O3 C16 1.240(2)
O4 C16 1.309(2)
O5 C23 1.356(2)
O6 C20 1.352(2)
N7 C12 1.391(2)
O8 C31 1.229(2)
O10 C31 1.313(2)
C11 C15 1.388(2)
C11 C22 1.391(2)
C12 C22 1.412(2)
C12 C25 1.403(2)
C13 C21 1.379(2)
C13 C26 1.401(2)
C15 C19 1.402(2)
C16 C26 1.476(2)
C17 C18 1.387(2)
C17 C21 1.407(2)
C17 C22 1.489(2)
C18 C23 1.395(2)
C19 C25 1.393(2)
C19 C29 1.488(2)
C20 C27 1.391(2)
C20 C30 1.404(2)
C23 C26 1.404(2)
C27 C29 1.387(2)
C28 C30 1.400(2)
C28 C33 1.380(2)
C29 C33 1.410(2)
C30 C31 1.476(2)
S1 O1 1.5121(13)
S1 C3 1.7860(19)
S1 C4 1.783(2)
S2 O2 1.519(2)
S2 C2 1.781(13)
S2 C5 1.775(3)
S3 O9 1.440(16)
S3 C14 1.77(3)
S3 C1 1.92(9)

loop_
_geom_torsion_atom_site_label_1
_geom_torsion_atom_site_label_2
_geom_torsion_atom_site_label_3
_geom_torsion_atom_site_label_4
_geom_torsion
O3 C16 C26 C13 -179.10(16)
O3 C16 C26 C23 1.6(3)
O4 C16 C26 C13 1.0(2)
O4 C16 C26 C23 -178.31(15)
O5 C23 C26 C13 -179.40(16)
O5 C23 C26 C16 -0.1(3)
O6 C20 C27 C29 -179.25(17)
O6 C20 C30 C28 177.90(18)
O6 C20 C30 C31 -1.0(3)
N7 C12 C22 C11 177.72(15)
N7 C12 C22 C17 -2.4(2)
N7 C12 C25 C19 -178.87(15)
C11 C15 C19 C25 -0.2(2)
C11 C15 C19 C29 -177.38(15)
C15 C11 C22 C12 2.3(2)
C15 C11 C22 C17 -177.55(15)
C15 C19 C25 C12 0.1(2)
C15 C19 C29 C27 24.4(2)
C15 C19 C29 C33 -156.69(18)
C17 C18 C23 O5 179.17(17)
C17 C18 C23 C26 0.1(3)
C18 C17 C21 C13 -0.1(2)
C18 C17 C22 C11 -50.7(2)
C18 C17 C22 C12 129.46(17)
C18 C23 C26 C13 -0.4(3)
C18 C23 C26 C16 178.93(16)
C19 C29 C33 C28 -179.42(19)
C20 C27 C29 C19 -179.74(16)
C20 C27 C29 C33 1.3(3)
C20 C30 C31 O8 -0.1(3)
C20 C30 C31 O10 179.57(18)
C21 C13 C26 C16 -178.89(16)
C21 C13 C26 C23 0.4(3)
C21 C17 C18 C23 0.2(3)
C21 C17 C22 C11 126.90(17)
C21 C17 C22 C12 -53.0(2)
C22 C11 C15 C19 -1.1(3)
C22 C12 C25 C19 1.2(2)
C22 C17 C18 C23 177.79(16)
C22 C17 C21 C13 -177.73(15)
C25 C12 C22 C11 -2.3(2)
C25 C12 C22 C17 177.54(14)
C25 C19 C29 C27 -152.78(17)
C25 C19 C29 C33 26.2(3)
C26 C13 C21 C17 -0.1(3)
C27 C20 C30 C28 -0.5(3)
C27 C20 C30 C31 -179.37(17)
C27 C29 C33 C28 -0.5(3)
C28 C30 C31 O8 -179.0(2)
C28 C30 C31 O10 0.7(3)
C29 C19 C25 C12 177.30(15)
C30 C20 C27 C29 -0.8(3)
C30 C28 C33 C29 -0.8(3)
C33 C28 C30 C20 1.3(3)
C33 C28 C30 C31 -179.9(2)
